data_7107988
loop_
_publ_author_name
'Xiu-Qin Dong'
'Xin Fang'
'Hai-Yan Tao'
'Chun-Jiang Wang'
'Xiang Zhou'

_publ_section_title
;
 Organocatalytic asymmetric domino sulfa-Michael-aldol reactions of
 2-mercaptobenzaldehyde with alpha,beta-unsaturated N-acylpyrazoles for
 the construction of thiochromane
;
_journal_name_full Chem.Commun.
_journal_page_first 7238
_journal_paper_doi 10.1039/c2cc31891a
_journal_volume 48
_journal_year 2012
_chemical_absolute_configuration 11S,12R,13S
_chemical_formula_moiety 'C25 H22 N2 O2 S'
_chemical_formula_sum 'C25 H22 N2 O2 S'
_chemical_formula_weight 414.51
_chemical_name_systematic
;
?
;
_space_group_IT_number 19
_symmetry_cell_setting orthorhombic
_symmetry_space_group_name_Hall 'P 2ac 2ab'
_symmetry_space_group_name_H-M 'P 21 21 21'
_atom_sites_solution_hydrogens geom
_atom_sites_solution_primary direct
_atom_sites_solution_secondary difmap
_audit_creation_method SHELXL-97
_cell_angle_alpha 90.00
_cell_angle_beta 90.00
_cell_angle_gamma 90.00
_cell_formula_units_Z 4
_cell_length_a 5.8585(10)
_cell_length_b 11.5282(19)
_cell_length_c 30.948(5)
_cell_measurement_temperature 293(2)
_cell_volume 2090.2(6)
_computing_cell_refinement 'Bruker SMART'
_computing_data_collection 'Bruker SMART'
_computing_data_reduction 'Bruker SAINT'
_computing_molecular_graphics 'Bruker SHELXTL'
_computing_publication_material 'Bruker SHELXTL'
_computing_structure_refinement 'SHELXL-97 (Sheldrick, 1997)'
_computing_structure_solution 'SHELXS-97 (Sheldrick, 1990)'
_diffrn_ambient_temperature 293(2)
_diffrn_measured_fraction_theta_full 0.996
_diffrn_measured_fraction_theta_max 0.996
_diffrn_radiation_monochromator graphite
_diffrn_radiation_source 'fine-focus sealed tube'
_diffrn_radiation_type MoK\a
_diffrn_radiation_wavelength 0.71073
_diffrn_reflns_av_R_equivalents 0.0362
_diffrn_reflns_av_sigmaI/netI 0.0412
_diffrn_reflns_limit_h_max 6
_diffrn_reflns_limit_h_min -6
_diffrn_reflns_limit_k_max 13
_diffrn_reflns_limit_k_min -13
_diffrn_reflns_limit_l_max 23
_diffrn_reflns_limit_l_min -35
_diffrn_reflns_number 9744
_diffrn_reflns_theta_full 23.92
_diffrn_reflns_theta_max 23.92
_diffrn_reflns_theta_min 2.20
_exptl_absorpt_coefficient_mu 0.179
_exptl_absorpt_correction_T_max 0.9599
_exptl_absorpt_correction_T_min 0.9498
_exptl_absorpt_correction_type multi-scan
_exptl_absorpt_process_details SADABS
_exptl_crystal_density_diffrn 1.317
_exptl_crystal_density_method 'not measured'
_exptl_crystal_description block
_exptl_crystal_F_000 872
_exptl_crystal_size_max 0.29
_exptl_crystal_size_mid 0.28
_exptl_crystal_size_min 0.23
_refine_diff_density_max 0.163
_refine_diff_density_min -0.149
_refine_diff_density_rms 0.034
_refine_ls_abs_structure_details 'Flack H D (1983), Acta Cryst. A39, 876-881'
_refine_ls_abs_structure_Flack -0.11(10)
_refine_ls_extinction_coef 0.0050(9)
_refine_ls_extinction_expression Fc^*^=kFc[1+0.001xFc^2^\l^3^/sin(2\q)]^-1/4^
_refine_ls_extinction_method SHELXL
_refine_ls_goodness_of_fit_ref 1.048
_refine_ls_hydrogen_treatment constr
_refine_ls_matrix_type full
_refine_ls_number_parameters 275
_refine_ls_number_reflns 3243
_refine_ls_number_restraints 0
_refine_ls_restrained_S_all 1.048
_refine_ls_R_factor_all 0.0515
_refine_ls_R_factor_gt 0.0393
_refine_ls_shift/su_max 0.000
_refine_ls_shift/su_mean 0.000
_refine_ls_structure_factor_coef Fsqd
_refine_ls_weighting_details 'calc w=1/[\s^2^(Fo^2^)+(0.0396P)^2^+0.3845P] where P=(Fo^2^+2Fc^2^)/3'
_refine_ls_weighting_scheme calc
_refine_ls_wR_factor_gt 0.0853
_refine_ls_wR_factor_ref 0.0910
_reflns_number_gt 2743
_reflns_number_total 3243
_reflns_threshold_expression >2sigma(I)
_cod_data_source_file c2cc31891a.txt
_cod_data_source_block 111122dxq_0m
_cod_original_sg_symbol_H-M P2(1)2(1)2(1)
_cod_database_code 7107988

loop_
_symmetry_equiv_pos_as_xyz
'x, y, z'
'-x+1/2, -y, z+1/2'
'-x, y+1/2, -z+1/2'
'x+1/2, -y+1/2, -z'

loop_
_atom_site_label
_atom_site_type_symbol
_atom_site_fract_x
_atom_site_fract_y
_atom_site_fract_z
_atom_site_U_iso_or_equiv
_atom_site_adp_type
_atom_site_occupancy
_atom_site_symmetry_multiplicity
_atom_site_calc_flag
_atom_site_refinement_flags
C1 C 1.0720(6) 0.4376(2) 0.11541(10) 0.0547(8) Uani 1 1 d .
H1 H 1.2150 0.4118 0.1066 0.066 Uiso 1 1 calc R
C2 C 0.9259(6) 0.3621(2) 0.13428(10) 0.0584(9) Uani 1 1 d .
H2 H 0.9685 0.2849 0.1377 0.070 Uiso 1 1 calc R
C3 C 0.7106(6) 0.3992(3) 0.14880(10) 0.0565(8) Uani 1 1 d .
H3 H 0.6111 0.3468 0.1617 0.068 Uiso 1 1 calc R
C4 C 0.6487(5) 0.5119(2) 0.14386(10) 0.0507(8) Uani 1 1 d .
H4 H 0.5073 0.5361 0.1541 0.061 Uiso 1 1 calc R
C5 C 0.7944(5) 0.5935(2) 0.12352(9) 0.0417(7) Uani 1 1 d .
C6 C 0.7270(5) 0.7080(2) 0.11513(9) 0.0423(7) Uani 1 1 d .
H6 H 0.5846 0.7330 0.1246 0.051 Uiso 1 1 calc R
C7 C 0.8649(5) 0.7842(2) 0.09331(9) 0.0391(7) Uani 1 1 d .
C8 C 1.0820(5) 0.7455(2) 0.07976(9) 0.0470(7) Uani 1 1 d .
H8 H 1.1793 0.7966 0.0656 0.056 Uiso 1 1 calc R
C9 C 1.1508(5) 0.6352(2) 0.08700(10) 0.0518(8) Uani 1 1 d .
H9 H 1.2939 0.6119 0.0773 0.062 Uiso 1 1 calc R
C10 C 1.0114(5) 0.5548(2) 0.10882(10) 0.0441(7) Uani 1 1 d .
C11 C 0.7814(5) 0.9044(2) 0.08086(8) 0.0414(7) Uani 1 1 d .
H11 H 0.9138 0.9527 0.0738 0.050 Uiso 1 1 calc R
C12 C 0.6417(5) 0.9655(2) 0.11583(8) 0.0384(6) Uani 1 1 d .
H12 H 0.5129 0.9163 0.1244 0.046 Uiso 1 1 calc R
C13 C 0.5538(5) 1.0848(2) 0.10187(9) 0.0421(7) Uani 1 1 d .
H13 H 0.6871 1.1323 0.0946 0.050 Uiso 1 1 calc R
C14 C 0.4030(5) 1.0803(2) 0.06221(9) 0.0409(7) Uani 1 1 d .
C15 C 0.4207(5) 0.9954(2) 0.03058(9) 0.0416(7) Uani 1 1 d .
C16 C 0.2366(6) 1.1657(2) 0.05709(10) 0.0530(8) Uani 1 1 d .
H16 H 0.2236 1.2238 0.0778 0.064 Uiso 1 1 calc R
C17 C 0.0908(6) 1.1659(3) 0.02207(11) 0.0620(9) Uani 1 1 d .
H17 H -0.0185 1.2239 0.0193 0.074 Uiso 1 1 calc R
C18 C 0.1074(6) 1.0808(3) -0.00842(11) 0.0619(9) Uani 1 1 d .
H18 H 0.0085 1.0806 -0.0319 0.074 Uiso 1 1 calc R
C19 C 0.2704(5) 0.9952(3) -0.00448(9) 0.0531(8) Uani 1 1 d .
H19 H 0.2803 0.9370 -0.0252 0.064 Uiso 1 1 calc R
C20 C 0.7980(5) 0.9841(2) 0.15420(9) 0.0433(7) Uani 1 1 d .
C21 C 0.5681(6) 0.8120(3) 0.23431(10) 0.0550(8) Uani 1 1 d .
C22 C 0.7499(6) 0.8592(3) 0.25795(10) 0.0652(9) Uani 1 1 d .
H22 H 0.7876 0.8417 0.2864 0.078 Uiso 1 1 calc R
C23 C 0.8601(5) 0.9345(3) 0.23210(10) 0.0513(8) Uani 1 1 d .
C24 C 1.0629(6) 1.0087(3) 0.24034(11) 0.0710(10) Uani 1 1 d .
H24A H 1.1042 1.0038 0.2703 0.107 Uiso 1 1 calc R
H24B H 1.0273 1.0877 0.2332 0.107 Uiso 1 1 calc R
H24C H 1.1881 0.9827 0.2228 0.107 Uiso 1 1 calc R
C25 C 0.3987(7) 0.7220(3) 0.24738(12) 0.0772(11) Uani 1 1 d .
H25A H 0.2658 0.7278 0.2293 0.116 Uiso 1 1 calc R
H25B H 0.3558 0.7339 0.2770 0.116 Uiso 1 1 calc R
H25C H 0.4653 0.6464 0.2442 0.116 Uiso 1 1 calc R
N1 N 0.7440(4) 0.93111(19) 0.19315(7) 0.0435(6) Uani 1 1 d .
N2 N 0.5601(4) 0.85462(19) 0.19488(8) 0.0495(6) Uani 1 1 d .
O1 O 0.4431(4) 1.13843(15) 0.13765(6) 0.0521(5) Uani 1 1 d .
H1A H 0.3274 1.1019 0.1438 0.078 Uiso 1 1 calc R
O2 O 0.9675(4) 1.04555(18) 0.15167(7) 0.0587(6) Uani 1 1 d .
S1 S 0.61651(14) 0.88019(6) 0.03181(2) 0.0503(2) Uani 1 1 d .

loop_
_atom_site_aniso_label
_atom_site_aniso_U_11
_atom_site_aniso_U_22
_atom_site_aniso_U_33
_atom_site_aniso_U_23
_atom_site_aniso_U_13
_atom_site_aniso_U_12
C1 0.0481(19) 0.0424(16) 0.074(2) -0.0110(15) -0.0054(18) 0.0091(16)
C2 0.071(2) 0.0341(16) 0.070(2) 0.0000(15) -0.0116(19) 0.0028(17)
C3 0.065(2) 0.0469(19) 0.0577(19) 0.0061(16) 0.0002(17) -0.0044(17)
C4 0.0512(19) 0.0442(17) 0.0568(18) 0.0020(15) 0.0041(16) -0.0023(15)
C5 0.0420(17) 0.0378(15) 0.0452(17) -0.0025(13) -0.0032(13) -0.0004(13)
C6 0.0368(16) 0.0381(15) 0.0519(16) 0.0006(14) 0.0037(15) 0.0007(13)
C7 0.0368(16) 0.0362(14) 0.0444(15) -0.0023(12) 0.0007(13) -0.0015(14)
C8 0.0352(17) 0.0441(16) 0.0618(19) -0.0011(14) 0.0067(16) -0.0069(15)
C9 0.0378(17) 0.0458(18) 0.072(2) -0.0045(15) 0.0063(15) 0.0035(15)
C10 0.0448(17) 0.0362(15) 0.0512(17) -0.0050(13) -0.0071(15) -0.0006(14)
C11 0.0368(15) 0.0403(16) 0.0470(16) 0.0037(13) 0.0041(14) -0.0026(13)
C12 0.0372(16) 0.0382(14) 0.0397(15) -0.0004(12) 0.0029(14) -0.0070(12)
C13 0.0402(16) 0.0362(15) 0.0498(17) -0.0017(13) 0.0025(14) -0.0015(13)
C14 0.0380(16) 0.0367(14) 0.0480(17) 0.0076(13) 0.0044(15) -0.0043(14)
C15 0.0415(17) 0.0411(14) 0.0422(15) 0.0053(13) 0.0042(16) -0.0044(13)
C16 0.055(2) 0.0427(17) 0.061(2) 0.0062(15) 0.0047(19) 0.0048(16)
C17 0.050(2) 0.064(2) 0.072(2) 0.0160(18) -0.0037(19) 0.0143(18)
C18 0.052(2) 0.076(2) 0.058(2) 0.0119(18) -0.0091(18) 0.002(2)
C19 0.0525(19) 0.0614(19) 0.0455(17) 0.0039(15) -0.0055(17) -0.0021(17)
C20 0.0398(18) 0.0420(16) 0.0482(18) -0.0033(14) -0.0006(14) -0.0002(14)
C21 0.060(2) 0.0559(18) 0.0494(19) 0.0002(15) 0.0084(17) 0.0041(17)
C22 0.067(2) 0.082(2) 0.0463(19) 0.0068(17) -0.0029(19) 0.006(2)
C23 0.0478(19) 0.0589(18) 0.0471(18) -0.0045(15) -0.0044(16) 0.0133(16)
C24 0.058(2) 0.090(2) 0.065(2) -0.0024(19) -0.0161(19) -0.006(2)
C25 0.086(3) 0.073(2) 0.073(2) 0.0139(19) 0.016(2) -0.015(2)
N1 0.0443(14) 0.0440(13) 0.0421(14) -0.0004(11) 0.0012(12) -0.0003(12)
N2 0.0508(16) 0.0509(14) 0.0469(15) 0.0017(12) 0.0044(13) -0.0087(13)
O1 0.0525(13) 0.0476(12) 0.0564(12) -0.0122(10) 0.0054(11) 0.0013(10)
O2 0.0470(13) 0.0648(13) 0.0642(14) 0.0040(11) -0.0060(11) -0.0193(12)
S1 0.0509(5) 0.0514(4) 0.0486(4) -0.0071(4) -0.0033(4) 0.0070(4)

loop_
_atom_type_symbol
_atom_type_description
_atom_type_scat_dispersion_real
_atom_type_scat_dispersion_imag
_atom_type_scat_source
C C 0.0033 0.0016 'International Tables Vol C Tables 4.2.6.8 and 6.1.1.4'
H H 0.0000 0.0000 'International Tables Vol C Tables 4.2.6.8 and 6.1.1.4'
N N 0.0061 0.0033 'International Tables Vol C Tables 4.2.6.8 and 6.1.1.4'
O O 0.0106 0.0060 'International Tables Vol C Tables 4.2.6.8 and 6.1.1.4'
S S 0.1246 0.1234 'International Tables Vol C Tables 4.2.6.8 and 6.1.1.4'

loop_
_geom_angle_atom_site_label_1
_geom_angle_atom_site_label_2
_geom_angle_atom_site_label_3
_geom_angle
C2 C1 C10 121.3(3)
C2 C1 H1 119.4
C10 C1 H1 119.4
C1 C2 C3 120.7(3)
C1 C2 H2 119.7
C3 C2 H2 119.7
C4 C3 C2 119.6(3)
C4 C3 H3 120.2
C2 C3 H3 120.2
C3 C4 C5 121.6(3)
C3 C4 H4 119.2
C5 C4 H4 119.2
C6 C5 C4 122.5(3)
C6 C5 C10 119.2(3)
C4 C5 C10 118.2(2)
C7 C6 C5 121.9(3)
C7 C6 H6 119.1
C5 C6 H6 119.1
C6 C7 C8 118.3(2)
C6 C7 C11 121.3(2)
C8 C7 C11 120.2(2)
C9 C8 C7 121.1(3)
C9 C8 H8 119.4
C7 C8 H8 119.4
C8 C9 C10 121.7(3)
C8 C9 H9 119.1
C10 C9 H9 119.1
C9 C10 C1 123.6(3)
C9 C10 C5 117.7(2)
C1 C10 C5 118.6(3)
C7 C11 C12 114.4(2)
C7 C11 S1 104.04(17)
C12 C11 S1 112.14(18)
C7 C11 H11 108.7
C12 C11 H11 108.7
S1 C11 H11 108.7
C20 C12 C11 107.3(2)
C20 C12 C13 107.3(2)
C11 C12 C13 113.2(2)
C20 C12 H12 109.7
C11 C12 H12 109.7
C13 C12 H12 109.7
O1 C13 C14 112.3(2)
O1 C13 C12 108.9(2)
C14 C13 C12 113.2(2)
O1 C13 H13 107.4
C14 C13 H13 107.4
C12 C13 H13 107.4
C15 C14 C16 118.0(3)
C15 C14 C13 123.5(2)
C16 C14 C13 118.4(2)
C14 C15 C19 120.1(3)
C14 C15 S1 124.5(2)
C19 C15 S1 115.3(2)
C17 C16 C14 121.5(3)
C17 C16 H16 119.2
C14 C16 H16 119.2
C18 C17 C16 119.9(3)
C18 C17 H17 120.1
C16 C17 H17 120.1
C17 C18 C19 120.2(3)
C17 C18 H18 119.9
C19 C18 H18 119.9
C18 C19 C15 120.2(3)
C18 C19 H19 119.9
C15 C19 H19 119.9
O2 C20 N1 119.7(3)
O2 C20 C12 121.5(3)
N1 C20 C12 118.7(2)
N2 C21 C22 111.5(3)
N2 C21 C25 119.1(3)
C22 C21 C25 129.4(3)
C23 C22 C21 107.7(3)
C23 C22 H22 126.1
C21 C22 H22 126.1
C22 C23 N1 105.3(3)
C22 C23 C24 130.8(3)
N1 C23 C24 123.9(3)
C23 C24 H24A 109.5
C23 C24 H24B 109.5
H24A C24 H24B 109.5
C23 C24 H24C 109.5
H24A C24 H24C 109.5
H24B C24 H24C 109.5
C21 C25 H25A 109.5
C21 C25 H25B 109.5
H25A C25 H25B 109.5
C21 C25 H25C 109.5
H25A C25 H25C 109.5
H25B C25 H25C 109.5
C23 N1 C20 129.2(3)
C23 N1 N2 111.4(2)
C20 N1 N2 119.2(2)
C21 N2 N1 104.1(2)
C13 O1 H1A 109.5
C15 S1 C11 104.41(13)

loop_
_geom_bond_atom_site_label_1
_geom_bond_atom_site_label_2
_geom_bond_distance
C1 C2 1.353(4)
C1 C10 1.412(4)
C1 H1 0.9300
C2 C3 1.406(5)
C2 H2 0.9300
C3 C4 1.358(4)
C3 H3 0.9300
C4 C5 1.418(4)
C4 H4 0.9300
C5 C6 1.402(4)
C5 C10 1.422(4)
C6 C7 1.372(4)
C6 H6 0.9300
C7 C8 1.411(4)
C7 C11 1.519(4)
C8 C9 1.352(4)
C8 H8 0.9300
C9 C10 1.408(4)
C9 H9 0.9300
C11 C12 1.529(4)
C11 S1 1.821(3)
C11 H11 0.9800
C12 C20 1.515(4)
C12 C13 1.531(4)
C12 H12 0.9800
C13 O1 1.424(3)
C13 C14 1.513(4)
C13 H13 0.9800
C14 C15 1.388(4)
C14 C16 1.394(4)
C15 C19 1.398(4)
C15 S1 1.755(3)
C16 C17 1.380(4)
C16 H16 0.9300
C17 C18 1.364(4)
C17 H17 0.9300
C18 C19 1.379(4)
C18 H18 0.9300
C19 H19 0.9300
C20 O2 1.222(3)
C20 N1 1.388(3)
C21 N2 1.316(3)
C21 C22 1.402(5)
C21 C25 1.492(4)
C22 C23 1.345(4)
C22 H22 0.9300
C23 N1 1.385(4)
C23 C24 1.486(4)
C24 H24A 0.9600
C24 H24B 0.9600
C24 H24C 0.9600
C25 H25A 0.9600
C25 H25B 0.9600
C25 H25C 0.9600
N1 N2 1.393(3)
O1 H1A 0.8200

loop_
_geom_hbond_atom_site_label_D
_geom_hbond_atom_site_label_H
_geom_hbond_atom_site_label_A
_geom_hbond_distance_DH
_geom_hbond_distance_HA
_geom_hbond_distance_DA
_geom_hbond_angle_DHA
_geom_hbond_site_symmetry_A
O1 H1A O2 0.82 2.22 3.016(3) 163.9 1_455

loop_
_geom_torsion_atom_site_label_1
_geom_torsion_atom_site_label_2
_geom_torsion_atom_site_label_3
_geom_torsion_atom_site_label_4
_geom_torsion
C10 C1 C2 C3 -1.4(5)
C1 C2 C3 C4 0.0(5)
C2 C3 C4 C5 1.3(5)
C3 C4 C5 C6 175.0(3)
C3 C4 C5 C10 -1.0(4)
C4 C5 C6 C7 -176.3(3)
C10 C5 C6 C7 -0.4(4)
C5 C6 C7 C8 -1.0(4)
C5 C6 C7 C11 174.3(2)
C6 C7 C8 C9 1.7(4)
C11 C7 C8 C9 -173.7(3)
C7 C8 C9 C10 -0.9(5)
C8 C9 C10 C1 177.1(3)
C8 C9 C10 C5 -0.5(4)
C2 C1 C10 C9 -175.9(3)
C2 C1 C10 C5 1.7(5)
C6 C5 C10 C9 1.1(4)
C4 C5 C10 C9 177.3(3)
C6 C5 C10 C1 -176.6(3)
C4 C5 C10 C1 -0.4(4)
C6 C7 C11 C12 41.4(3)
C8 C7 C11 C12 -143.2(3)
C6 C7 C11 S1 -81.2(3)
C8 C7 C11 S1 94.1(3)
C7 C11 C12 C20 63.6(3)
S1 C11 C12 C20 -178.24(18)
C7 C11 C12 C13 -178.3(2)
S1 C11 C12 C13 -60.1(3)
C20 C12 C13 O1 -57.0(3)
C11 C12 C13 O1 -175.2(2)
C20 C12 C13 C14 177.3(2)
C11 C12 C13 C14 59.2(3)
O1 C13 C14 C15 -151.6(2)
C12 C13 C14 C15 -27.8(4)
O1 C13 C14 C16 28.2(3)
C12 C13 C14 C16 152.0(2)
C16 C14 C15 C19 -1.8(4)
C13 C14 C15 C19 178.1(3)
C16 C14 C15 S1 -179.1(2)
C13 C14 C15 S1 0.7(4)
C15 C14 C16 C17 0.9(4)
C13 C14 C16 C17 -179.0(3)
C14 C16 C17 C18 0.3(5)
C16 C17 C18 C19 -0.4(5)
C17 C18 C19 C15 -0.5(5)
C14 C15 C19 C18 1.6(4)
S1 C15 C19 C18 179.2(2)
C11 C12 C20 O2 63.1(3)
C13 C12 C20 O2 -58.8(3)
C11 C12 C20 N1 -117.9(2)
C13 C12 C20 N1 120.2(3)
N2 C21 C22 C23 0.0(4)
C25 C21 C22 C23 177.7(3)
C21 C22 C23 N1 -0.3(3)
C21 C22 C23 C24 179.7(3)
C22 C23 N1 C20 -173.6(3)
C24 C23 N1 C20 6.3(4)
C22 C23 N1 N2 0.6(3)
C24 C23 N1 N2 -179.5(2)
O2 C20 N1 C23 -1.5(4)
C12 C20 N1 C23 179.4(3)
O2 C20 N1 N2 -175.4(2)
C12 C20 N1 N2 5.6(3)
C22 C21 N2 N1 0.4(3)
C25 C21 N2 N1 -177.7(3)
C23 N1 N2 C21 -0.6(3)
C20 N1 N2 C21 174.3(2)
C14 C15 S1 C11 -1.8(3)
C19 C15 S1 C11 -179.3(2)
C7 C11 S1 C15 154.17(18)
C12 C11 S1 C15 30.0(2)
